data_4127415
loop_
_publ_author_name
'Kumar, Praveen'
'Lindeman, Sergey V.'
'Fiedler, Adam T.'

_publ_section_title
;
 Cobalt Superoxo and Alkylperoxo Complexes Derived from Reaction of
 Ring-Cleaving Dioxygenase Models with O<sub>2</sub>.
;
_journal_issue 28
_journal_name_full 'Journal of the American Chemical Society'
_journal_page_first 10984
_journal_page_last 10987
_journal_paper_doi 10.1021/jacs.9b05320
_journal_volume 141
_journal_year 2019
_chemical_formula_moiety 'C59 H55 B Co N7 O, C0.55 Cl0.66, 0.44(Cl), C1.54 Cl0.92 N0.54, 0.09(C H2 Cl2)'
_chemical_formula_sum 'C61.18 H55.18 B Cl2.2 Co N7.54 O'
_chemical_formula_weight 1059.78
_space_group_crystal_system monoclinic
_space_group_IT_number 14
_space_group_name_Hall '-P 2ybc'
_space_group_name_H-M_alt 'P 1 21/c 1'
_symmetry_space_group_name_Hall '-P 2ybc'
_symmetry_space_group_name_H-M 'P 1 21/c 1'
_atom_sites_solution_hydrogens geom
_atom_sites_solution_primary iterative
_atom_sites_solution_secondary difmap
_audit_creation_date 2017-11-29
_audit_creation_method
;
Olex2 1.2
(compiled 2017.08.10 svn.r3458 for OlexSys, GUI svn.r5381)
;
_cell_angle_alpha 90.00
_cell_angle_beta 92.4141(9)
_cell_angle_gamma 90.00
_cell_formula_units_Z 4
_cell_length_a 14.90780(14)
_cell_length_b 9.95186(11)
_cell_length_c 37.7389(4)
_cell_measurement_reflns_used 23455
_cell_measurement_temperature 100(2)
_cell_measurement_theta_max 70.4900
_cell_measurement_theta_min 3.8390
_cell_volume 5593.99(10)
_computing_cell_refinement 'CrysAlisPro 1.171.39.29c (Rigaku OD, 2017)'
_computing_data_collection 'CrysAlisPro 1.171.39.29c (Rigaku OD, 2017)'
_computing_data_reduction 'CrysAlisPro 1.171.39.29c (Rigaku OD, 2017)'
_computing_molecular_graphics 'Olex2 (Dolomanov et al., 2009)'
_computing_publication_material 'Olex2 (Dolomanov et al., 2009)'
_computing_structure_refinement 'XL (Sheldrick, 2008)'
_computing_structure_solution 'olex2.solve (Bourhis et al., 2015)'
_diffrn_ambient_temperature 100.15
_diffrn_detector 'CCD plate'
_diffrn_detector_area_resol_mean 10.3756
_diffrn_detector_type Atlas
_diffrn_measured_fraction_theta_full 0.990
_diffrn_measured_fraction_theta_max 0.990
_diffrn_measurement_details
;
List of Runs (angles in degrees, time in seconds):

  # Type    Start    End  Width  t~exp~   \w     \q     \k     \f   Frames
--------------------------------------------------------------------------
  1  \w    -67.00  32.00   1.00    6.00    --  -42.46  37.00  90.00   99
  2  \w   -117.00 -18.00   1.00    6.00    --  -42.46 -37.00  90.00   99
  3  \w   -115.00 -14.00   1.00    6.00    --  -42.46 -57.00 -60.00  101
  4  \w     74.00 173.00   1.00   24.00    --  100.00  45.00-120.00   99
  5  \w     94.00 173.00   1.00   24.00    --  100.00 125.00  30.00   79
  6  \w     27.00 126.00   1.00   24.00    --  100.00 -45.00   0.00   99
  7  \w     71.00 172.00   1.00   24.00    --  100.00  61.00  60.00  101
  8  \w     27.00 126.00   1.00   24.00    --  100.00 -45.00 -90.00   99
  9  \w     17.00 109.00   1.00   24.00    --  100.00 -94.00 -60.00   92
 10  \w     71.00 172.00   1.00   24.00    --  100.00  61.00 150.00  101
 11  \w     94.00 173.00   1.00   24.00    --  100.00 125.00 -60.00   79
 12  \w   -115.00 -14.00   1.00    6.00    --  -42.46 -57.00  30.00  101
 13  \w   -115.00 -14.00   1.00    6.00    --  -42.46 -57.00-150.00  101
 14  \w    -95.00  -2.00   1.00    6.00    --  -42.46 125.00 150.00   93
 15  \w     74.00 173.00   1.00   24.00    --  100.00  45.00 -60.00   99
 16  \w     74.00 173.00   1.00   24.00    --  100.00  45.00   0.00   99
;
_diffrn_measurement_device 'four-circle diffractometer'
_diffrn_measurement_device_type 'SuperNova, Dual, Cu at home/near, Atlas'
_diffrn_measurement_method '\w scans'
_diffrn_orient_matrix_type 'CrysAlisPro convention (1999,Acta A55,543-557)'
_diffrn_orient_matrix_UB_11 -0.0157547000
_diffrn_orient_matrix_UB_12 -0.0131821000
_diffrn_orient_matrix_UB_13 -0.0404635000
_diffrn_orient_matrix_UB_21 -0.0898940000
_diffrn_orient_matrix_UB_22 -0.0716156000
_diffrn_orient_matrix_UB_23 0.0056333000
_diffrn_orient_matrix_UB_31 -0.0486760000
_diffrn_orient_matrix_UB_32 0.1365697000
_diffrn_orient_matrix_UB_33 -0.0009519000
_diffrn_radiation_monochromator mirror
_diffrn_radiation_probe x-ray
_diffrn_radiation_type CuK\a
_diffrn_radiation_wavelength 1.54184
_diffrn_reflns_av_R_equivalents 0.0422
_diffrn_reflns_av_unetI/netI 0.0248
_diffrn_reflns_limit_h_max 17
_diffrn_reflns_limit_h_min -18
_diffrn_reflns_limit_k_max 12
_diffrn_reflns_limit_k_min -11
_diffrn_reflns_limit_l_max 46
_diffrn_reflns_limit_l_min -46
_diffrn_reflns_number 52562
_diffrn_reflns_theta_full 70.59
_diffrn_reflns_theta_max 70.59
_diffrn_reflns_theta_min 3.70
_diffrn_source 'micro-focus sealed X-ray tube'
_diffrn_source_type 'SuperNova (Cu) X-ray Source'
_exptl_absorpt_coefficient_mu 3.742
_exptl_absorpt_correction_T_max 0.765
_exptl_absorpt_correction_T_min 0.302
_exptl_absorpt_correction_type gaussian
_exptl_absorpt_process_details
;
CrysAlisPro 1.171.39.29c (Rigaku Oxford Diffraction, 2017)
Numerical absorption correction based on gaussian integration over
            a multifaceted crystal model
Empirical absorption correction using spherical harmonics,
 implemented in SCALE3 ABSPACK scaling algorithm.
;
_exptl_crystal_colour 'dark green'
_exptl_crystal_colour_modifier dark
_exptl_crystal_colour_primary green
_exptl_crystal_density_diffrn 1.258
_exptl_crystal_density_method 'not measured'
_exptl_crystal_description plate
_exptl_crystal_F_000 2210
_exptl_crystal_size_max 0.709
_exptl_crystal_size_mid 0.499
_exptl_crystal_size_min 0.121
_refine_diff_density_max 0.905
_refine_diff_density_min -0.741
_refine_diff_density_rms 0.058
_refine_ls_extinction_method none
_refine_ls_goodness_of_fit_ref 1.055
_refine_ls_hydrogen_treatment mixed
_refine_ls_matrix_type full
_refine_ls_number_parameters 816
_refine_ls_number_reflns 10613
_refine_ls_number_restraints 58
_refine_ls_restrained_S_all 1.053
_refine_ls_R_factor_all 0.0616
_refine_ls_R_factor_gt 0.0583
_refine_ls_shift/su_max 0.000
_refine_ls_shift/su_mean 0.000
_refine_ls_structure_factor_coef Fsqd
_refine_ls_weighting_details 'calc w=1/[\s^2^(Fo^2^)+(0.0843P)^2^+5.5211P] where P=(Fo^2^+2Fc^2^)/3'
_refine_ls_weighting_scheme calc
_refine_ls_wR_factor_gt 0.1577
_refine_ls_wR_factor_ref 0.1609
_reflns_number_gt 9901
_reflns_number_total 10613
_reflns_threshold_expression >2sigma(I)
_cod_data_source_file ja9b05320_si_002.cif
_cod_data_source_block Complex1ox
_cod_original_formula_sum 'C61.18 H55.18 B Cl2.20 Co N7.54 O'
_cod_database_code 4127415
_chemical_oxdiff_formula 'C59 H44 B Co N7 O3 C4 H6 N2'
_reflns_odcompleteness_completeness 99.93
_reflns_odcompleteness_iscentric 1
_reflns_odcompleteness_theta 66.97
_olex2_refinement_description
;
1. Fixed Uiso
 At 1.2 times of:
  All B(H) groups, All C(H) groups, All C(H,H) groups, All N(H) groups
 At 1.5 times of:
  All C(H,H,H) groups
2. Restrained planarity
 C30A, C29A, C28A, C33A, C32A, C31A
 with sigma of 0.1
3. Uiso/Uaniso restraints and constraints
Uanis(O1) = Uanis(O1A)
Uanis(N7A) = Uanis(N7)
Uanis(C46A) = Uanis(C46)
Uanis(C51) = Uanis(C51A)
Uanis(C47) = Uanis(C47A)
Uanis(C48) = Uanis(C48A)
Uanis(C49A) = Uanis(C49)
Uanis(C50A) = Uanis(C50)
Uanis(C52A) = Uanis(C52)
Uanis(C53A) = Uanis(C53)
Uanis(C54A) = Uanis(C54)
Uanis(C55A) = Uanis(C55)
Uanis(C56A) = Uanis(C56)
Uanis(C57A) = Uanis(C57)
Uanis(C58) = Uanis(C58A)
Uanis(C59A) = Uanis(C59)
Uanis(C33A) = Uanis(C33)
Uanis(C32A) = Uanis(C32)
Uanis(C31A) = Uanis(C31)
Uanis(C30A) = Uanis(C30)
Uanis(C29) = Uanis(C29A)
Uanis(C28) = Uanis(C28A)
Uanis(Cl1) = Uanis(Cl1A)
Uanis(Cl2A) = Uanis(Cl2)
4. Same fragment restrains
{C28, C29, C30, C31, C32, C33} sigma for 1-2: 0.02, 1-3: 0.04
as
{C28A, C29A, C30A, C31A, C32A, C33A}
{O1, N7, C46, C47, C48, C49, C50, C51, C52, C53, C54, C55, C56, C57, C58, C59}
sigma for 1-2: 0.02, 1-3: 0.04
as
{O1A, N7A, C46A, C47A, C48A, C49A, C50A, C51A, C52A, C53A, C54A, C55A, C56A,
C57A, C58A, C59A}
5. Others
 Sof(Cl3)=1-FVAR(1)
 Sof(Cl4A)=Sof(Cl4)=0.5*(1-FVAR(2))
 Sof(N1S)=Sof(C3S)=FVAR(1)
 Sof(C28A)=Sof(C29A)=Sof(H29A)=Sof(C30A)=Sof(H30A)=Sof(C31A)=Sof(H31A)=
 Sof(C32A)=Sof(H32A)=Sof(C33A)=Sof(H33A)=Sof(O1A)=Sof(N7A)=Sof(H7A)=Sof(C46A)=
 Sof(C47A)=Sof(C48A)=Sof(H48A)=Sof(C49A)=Sof(C50A)=Sof(H50A)=Sof(C51A)=
 Sof(C52A)=Sof(C53A)=Sof(H53D)=Sof(H53E)=Sof(H53F)=Sof(C54A)=Sof(H54D)=
 Sof(H54E)=Sof(H54F)=Sof(C55A)=Sof(H55D)=Sof(H55E)=Sof(H55F)=Sof(C56A)=
 Sof(C57A)=Sof(H57D)=Sof(H57E)=Sof(H57F)=Sof(C58A)=Sof(H58D)=Sof(H58E)=
 Sof(H58F)=Sof(C59A)=Sof(H59D)=Sof(H59E)=Sof(H59F)=1-FVAR(2)
 Sof(Cl5)=Sof(Cl6)=Sof(C4S)=Sof(H4SA)=Sof(H4SB)=0.5*(1-FVAR(3))
 Sof(C28)=Sof(C29)=Sof(H29)=Sof(C30)=Sof(H30)=Sof(C31)=Sof(H31)=Sof(C32)=
 Sof(H32)=Sof(C33)=Sof(H33)=Sof(O1)=Sof(N7)=Sof(H7)=Sof(C46)=Sof(C47)=Sof(C48)=
 Sof(H48)=Sof(C49)=Sof(C50)=Sof(H50)=Sof(C51)=Sof(C52)=Sof(C53)=Sof(H53A)=
 Sof(H53B)=Sof(H53C)=Sof(C54)=Sof(H54A)=Sof(H54B)=Sof(H54C)=Sof(C55)=Sof(H55A)=
 Sof(H55B)=Sof(H55C)=Sof(C56)=Sof(C57)=Sof(H57A)=Sof(H57B)=Sof(H57C)=Sof(C58)=
 Sof(H58A)=Sof(H58B)=Sof(H58C)=Sof(C59)=Sof(H59A)=Sof(H59B)=Sof(H59C)=FVAR(2)
 Sof(Cl2A)=Sof(Cl1A)=0.4*FVAR(4)
 Sof(Cl2)=Sof(Cl1)=0.6*FVAR(4)
 Sof(C1S)=FVAR(3)
6.a Ternary CH refined with riding coordinates:
 B1(H1)
6.b Secondary CH2 refined with riding coordinates:
 C4S(H4SA,H4SB)
6.c Aromatic/amide H refined with riding coordinates:
 C2(H2), C5(H5), C8(H8), C11(H11), C12(H12), C13(H13), C14(H14), C15(H15),
 C17(H17), C18(H18), C19(H19), C20(H20), C21(H21), C23(H23), C24(H24), C25(H25),
  C26(H26), C27(H27), C29(H29), C30(H30), C31(H31), C32(H32), C33(H33),
 C29A(H29A), C30A(H30A), C31A(H31A), C32A(H32A), C33A(H33A), C35(H35), C36(H36),
  C37(H37), C38(H38), C39(H39), C41(H41), C42(H42), C43(H43), C44(H44),
 C45(H45), C48(H48), C50(H50), N7A(H7A), C48A(H48A), C50A(H50A)
6.d Idealised Me refined as rotating group:
 C53(H53A,H53B,H53C), C54(H54A,H54B,H54C), C55(H55A,H55B,H55C), C57(H57A,H57B,
 H57C), C58(H58A,H58B,H58C), C59(H59A,H59B,H59C), C53A(H53D,H53E,H53F),
 C54A(H54D,H54E,H54F), C55A(H55D,H55E,H55F), C57A(H57D,H57E,H57F), C58A(H58D,
 H58E,H58F), C59A(H59D,H59E,H59F)
;
_olex2_date_sample_submission 2017-11-28
_olex2_submission_special_instructions 'No special instructions were received'
_oxdiff_exptl_absorpt_empirical_details
;
Empirical correction (ABSPACK) includes:
- Absorption correction using spherical harmonics
- Frame scaling
;
_oxdiff_exptl_absorpt_empirical_full_max 1.977
_oxdiff_exptl_absorpt_empirical_full_min 0.539

loop_
_space_group_symop_id
_space_group_symop_operation_xyz
1 'x, y, z'
2 '-x, y+1/2, -z+1/2'
3 '-x, -y, -z'
4 'x, -y-1/2, z-1/2'

loop_
_atom_site_label
_atom_site_type_symbol
_atom_site_fract_x
_atom_site_fract_y
_atom_site_fract_z
_atom_site_U_iso_or_equiv
_atom_site_adp_type
_atom_site_occupancy
_atom_site_calc_flag
_atom_site_disorder_assembly
_atom_site_disorder_group
_atom_site_refinement_flags_posn
Co1 Co 0.17488(2) 0.72007(4) 0.379015(10) 0.02776(13) Uani 1 d . . .
O1 O 0.26225(13) 0.8502(2) 0.35474(5) 0.0284(4) Uani 0.8181(14) d A 1 D
O1A O 0.2832(5) 0.5971(9) 0.4027(2) 0.0284(4) Uani 0.1819(14) d A 2 D
N1 N -0.00761(13) 0.7646(2) 0.34850(5) 0.0251(4) Uani 1 d . . .
N2 N 0.06119(13) 0.8327(2) 0.36552(5) 0.0255(4) Uani 1 d A . .
N3 N 0.00456(12) 0.5622(2) 0.38843(5) 0.0242(4) Uani 1 d . . .
N4 N 0.07841(12) 0.6010(2) 0.40868(5) 0.0246(4) Uani 1 d A . .
N5 N 0.07002(13) 0.5549(2) 0.32783(5) 0.0257(4) Uani 1 d . . .
N6 N 0.15669(13) 0.5926(2) 0.33668(5) 0.0275(4) Uani 1 d A . .
N7 N 0.27205(17) 0.7218(3) 0.41434(7) 0.0302(5) Uani 0.8181(14) d A 1 D
H7 H 0.281(3) 0.670(4) 0.4332(11) 0.042(10) Uiso 0.8181(14) d A 1 .
N7A N 0.2588(7) 0.8540(11) 0.3952(3) 0.0302(5) Uani 0.1819(14) d A 2 D
H7A H 0.2467 0.9400 0.3925 0.036 Uiso 0.1819(14) calc A 2 R
C1 C 0.33522(18) 0.8687(3) 0.37363(7) 0.0268(6) Uani 0.8181(14) d A 1 D
C1A C 0.3517(7) 0.6703(11) 0.4115(3) 0.0268(6) Uani 0.1819(14) d A 2 D
C2 C 0.3442(3) 0.7974(6) 0.4065(2) 0.0274(11) Uani 0.8181(14) d A 1 D
C2A C 0.3380(13) 0.813(2) 0.4111(13) 0.0274(11) Uani 0.1819(14) d A 2 D
C3 C 0.4242(2) 0.8054(3) 0.42855(8) 0.0305(6) Uani 0.8181(14) d A 1 D
H48 H 0.4287 0.7584 0.4505 0.037 Uiso 0.8181(14) calc A 1 R
C3A C 0.4115(8) 0.9037(13) 0.4177(3) 0.0305(6) Uani 0.1819(14) d A 2 D
H48A H 0.4034 0.9978 0.4148 0.037 Uiso 0.1819(14) calc A 2 R
C4 C 0.4940(2) 0.8818(4) 0.41768(8) 0.0307(8) Uani 0.8181(14) d A 1 D
C4A C 0.4925(9) 0.8530(14) 0.4281(5) 0.0307(8) Uani 0.1819(14) d A 2 D
C5 C 0.48368(19) 0.9546(3) 0.38535(8) 0.0303(6) Uani 0.8181(14) d A 1 D
H50 H 0.5327 1.0085 0.3785 0.036 Uiso 0.8181(14) calc A 1 R
C5A C 0.5034(8) 0.7106(11) 0.4310(4) 0.0303(6) Uani 0.1819(14) d A 2 D
H50A H 0.5613 0.6774 0.4380 0.036 Uiso 0.1819(14) calc A 2 R
C6 C 0.40829(19) 0.9530(3) 0.36328(8) 0.0284(6) Uani 0.8181(14) d A 1 D
C6A C 0.4357(7) 0.6180(11) 0.4245(3) 0.0284(6) Uani 0.1819(14) d A 2 D
C7 C 0.4004(2) 1.0334(3) 0.32857(8) 0.0313(6) Uani 0.8181(14) d A 1 D
C7A C 0.5743(10) 0.9417(16) 0.4385(4) 0.0399(9) Uani 0.1819(14) d A 2 D
C8 C 0.3173(3) 1.1262(5) 0.32907(11) 0.0372(8) Uani 0.8181(14) d A 1 D
H59A H 0.2629 1.0714 0.3306 0.056 Uiso 0.8181(14) calc A 1 GR
H59B H 0.3135 1.1798 0.3073 0.056 Uiso 0.8181(14) calc A 1 GR
H59C H 0.3227 1.1861 0.3497 0.056 Uiso 0.8181(14) calc A 1 GR
C8A C 0.5564(14) 1.0909(15) 0.4332(5) 0.0622(12) Uani 0.1819(14) d A 2 D
H55D H 0.5465 1.1097 0.4079 0.093 Uiso 0.1819(14) calc A 2 GR
H55E H 0.6082 1.1425 0.4425 0.093 Uiso 0.1819(14) calc A 2 GR
H55F H 0.5030 1.1166 0.4459 0.093 Uiso 0.1819(14) calc A 2 GR
C9 C 0.3914(2) 0.9339(4) 0.29740(8) 0.0379(7) Uani 0.8181(14) d A 1 D
H58A H 0.4462 0.8799 0.2965 0.057 Uiso 0.8181(14) calc A 1 GR
H58B H 0.3823 0.9838 0.2752 0.057 Uiso 0.8181(14) calc A 1 GR
H58C H 0.3399 0.8746 0.3007 0.057 Uiso 0.8181(14) calc A 1 GR
C9A C 0.6059(12) 0.918(2) 0.4773(4) 0.0558(11) Uani 0.1819(14) d A 2 D
H53D H 0.5547 0.9257 0.4926 0.084 Uiso 0.1819(14) calc A 2 GR
H53E H 0.6513 0.9851 0.4843 0.084 Uiso 0.1819(14) calc A 2 GR
H53F H 0.6319 0.8278 0.4797 0.084 Uiso 0.1819(14) calc A 2 GR
C10 C 0.4817(4) 1.1216(5) 0.32324(15) 0.0382(10) Uani 0.8181(14) d A 1 D
H57A H 0.4875 1.1871 0.3426 0.057 Uiso 0.8181(14) calc A 1 GR
H57B H 0.4742 1.1691 0.3006 0.057 Uiso 0.8181(14) calc A 1 GR
H57C H 0.5357 1.0656 0.3231 0.057 Uiso 0.8181(14) calc A 1 GR
C10A C 0.6511(12) 0.900(3) 0.4145(6) 0.0608(13) Uani 0.1819(14) d A 2 D
H54D H 0.6579 0.8018 0.4150 0.091 Uiso 0.1819(14) calc A 2 GR
H54E H 0.7073 0.9420 0.4230 0.091 Uiso 0.1819(14) calc A 2 GR
H54F H 0.6367 0.9289 0.3901 0.091 Uiso 0.1819(14) calc A 2 GR
C11 C 0.5856(2) 0.8851(4) 0.43809(10) 0.0399(9) Uani 0.8181(14) d A 1 D
C11A C 0.4506(8) 0.4669(12) 0.4287(3) 0.0313(6) Uani 0.1819(14) d A 2 D
C12 C 0.5853(3) 0.8049(5) 0.47269(11) 0.0558(11) Uani 0.8181(14) d A 1 D
H53A H 0.5395 0.8413 0.4879 0.084 Uiso 0.8181(14) calc A 1 GR
H53B H 0.6444 0.8115 0.4850 0.084 Uiso 0.8181(14) calc A 1 GR
H53C H 0.5719 0.7104 0.4674 0.084 Uiso 0.8181(14) calc A 1 GR
C12A C 0.5478(8) 0.4347(16) 0.4369(4) 0.0382(10) Uani 0.1819(14) d A 2 D
H57D H 0.5840 0.4663 0.4175 0.057 Uiso 0.1819(14) calc A 2 GR
H57E H 0.5551 0.3373 0.4396 0.057 Uiso 0.1819(14) calc A 2 GR
H57F H 0.5677 0.4796 0.4590 0.057 Uiso 0.1819(14) calc A 2 GR
C13 C 0.6565(3) 0.8228(6) 0.41449(13) 0.0608(13) Uani 0.8181(14) d A 1 D
H54A H 0.6413 0.7285 0.4097 0.091 Uiso 0.8181(14) calc A 1 GR
H54B H 0.7157 0.8278 0.4267 0.091 Uiso 0.8181(14) calc A 1 GR
H54C H 0.6576 0.8723 0.3921 0.091 Uiso 0.8181(14) calc A 1 GR
C13A C 0.4287(10) 0.3947(15) 0.3934(3) 0.0379(7) Uani 0.1819(14) d A 2 D
H58D H 0.3675 0.4174 0.3849 0.057 Uiso 0.1819(14) calc A 2 GR
H58E H 0.4335 0.2973 0.3969 0.057 Uiso 0.1819(14) calc A 2 GR
H58F H 0.4712 0.4232 0.3757 0.057 Uiso 0.1819(14) calc A 2 GR
C14 C 0.6121(3) 1.0294(5) 0.44700(12) 0.0622(12) Uani 0.8181(14) d A 1 D
H55A H 0.6158 1.0813 0.4250 0.093 Uiso 0.8181(14) calc A 1 GR
H55B H 0.6706 1.0302 0.4598 0.093 Uiso 0.8181(14) calc A 1 GR
H55C H 0.5669 1.0696 0.4619 0.093 Uiso 0.8181(14) calc A 1 GR
C14A C 0.3935(11) 0.3917(19) 0.4580(4) 0.0372(8) Uani 0.1819(14) d A 2 D
H59D H 0.4260 0.3966 0.4811 0.056 Uiso 0.1819(14) calc A 2 GR
H59E H 0.3850 0.2973 0.4513 0.056 Uiso 0.1819(14) calc A 2 GR
H59F H 0.3349 0.4353 0.4596 0.056 Uiso 0.1819(14) calc A 2 GR
C15 C -0.07074(16) 0.8526(3) 0.33605(6) 0.0266(5) Uani 1 d A . .
C16 C -0.04279(16) 0.9804(3) 0.34563(6) 0.0291(5) Uani 1 d . . .
H2 H -0.0734 1.0625 0.3407 0.035 Uiso 1 calc A . R
C17 C 0.04026(16) 0.9640(2) 0.36412(6) 0.0269(5) Uani 1 d A . .
C18 C -0.04562(15) 0.4740(2) 0.40665(6) 0.0263(5) Uani 1 d A . .
C19 C -0.00363(16) 0.4556(3) 0.43958(6) 0.0284(5) Uani 1 d . . .
H8 H -0.0225 0.3991 0.4581 0.034 Uiso 1 calc A . R
C20 C 0.07243(15) 0.5377(2) 0.43990(6) 0.0256(5) Uani 1 d A . .
C21 C 0.06826(16) 0.4786(3) 0.29806(6) 0.0283(5) Uani 1 d A . .
C22 C 0.15514(17) 0.4667(3) 0.28737(7) 0.0326(5) Uani 1 d . . .
H5 H 0.1746 0.4197 0.2672 0.039 Uiso 1 calc A . R
C23 C 0.20880(17) 0.5376(3) 0.31215(6) 0.0304(5) Uani 1 d A . .
C24 C -0.15227(16) 0.8118(3) 0.31521(6) 0.0289(5) Uani 1 d . . .
C25 C -0.23448(18) 0.8696(3) 0.32257(7) 0.0390(6) Uani 1 d A . .
H11 H -0.2376 0.9347 0.3409 0.047 Uiso 1 calc . . R
C26 C -0.31183(19) 0.8325(4) 0.30327(9) 0.0486(7) Uani 1 d . . .
H12 H -0.3677 0.8722 0.3085 0.058 Uiso 1 calc A . R
C27 C -0.30810(19) 0.7382(3) 0.27656(8) 0.0437(7) Uani 1 d A . .
H13 H -0.3613 0.7126 0.2636 0.052 Uiso 1 calc . . R
C28 C -0.22649(18) 0.6809(3) 0.26877(7) 0.0355(6) Uani 1 d . . .
H14 H -0.2236 0.6160 0.2504 0.043 Uiso 1 calc A . R
C29 C -0.14889(17) 0.7187(3) 0.28789(6) 0.0300(5) Uani 1 d A . .
H15 H -0.0929 0.6805 0.2822 0.036 Uiso 1 calc . . R
C30 C 0.09868(16) 1.0669(3) 0.38083(7) 0.0303(5) Uani 1 d . . .
C31 C 0.1515(2) 1.0391(3) 0.41104(8) 0.0534(8) Uani 1 d A . .
H21 H 0.1502 0.9519 0.4212 0.064 Uiso 1 calc . . R
C32 C 0.2060(3) 1.1375(4) 0.42648(9) 0.0630(10) Uani 1 d . . .
H20 H 0.2422 1.1169 0.4471 0.076 Uiso 1 calc A . R
C33 C 0.2083(2) 1.2644(3) 0.41231(9) 0.0484(7) Uani 1 d A . .
H19 H 0.2449 1.3321 0.4232 0.058 Uiso 1 calc . . R
C34 C 0.1573(2) 1.2919(3) 0.38247(10) 0.0493(8) Uani 1 d . . .
H18 H 0.1587 1.3795 0.3725 0.059 Uiso 1 calc A . R
C35 C 0.1035(2) 1.1940(3) 0.36641(9) 0.0433(7) Uani 1 d A . .
H17 H 0.0696 1.2146 0.3452 0.052 Uiso 1 calc . . R
C36 C -0.13047(17) 0.4132(3) 0.39296(6) 0.0327(5) Uani 1 d . . .
C37 C -0.20085(18) 0.4895(4) 0.37867(7) 0.0436(7) Uani 1 d A . .
H39 H -0.1950 0.5843 0.3768 0.052 Uiso 1 calc . . R
C38 C -0.2806(2) 0.4266(5) 0.36694(8) 0.0640(11) Uani 1 d . . .
H38 H -0.3288 0.4784 0.3569 0.077 Uiso 1 calc A . R
C39 C -0.2891(3) 0.2881(5) 0.36999(9) 0.0707(13) Uani 1 d A . .
H37 H -0.3431 0.2453 0.3619 0.085 Uiso 1 calc . . R
C40 C -0.2205(3) 0.2133(4) 0.38448(10) 0.0632(11) Uani 1 d . . .
H36 H -0.2274 0.1189 0.3868 0.076 Uiso 1 calc A . R
C41 C -0.1403(2) 0.2740(3) 0.39588(8) 0.0440(7) Uani 1 d A . .
H35 H -0.0924 0.2209 0.4056 0.053 Uiso 1 calc . . R
C42 C 0.13557(16) 0.5618(3) 0.47046(6) 0.0309(5) Uani 1 d . . .
C43 C 0.1610(2) 0.6909(4) 0.48024(8) 0.0521(8) Uani 1 d A . .
H45 H 0.1403 0.7652 0.4664 0.062 Uiso 1 calc . . R
C44 C 0.2165(3) 0.7125(4) 0.51025(9) 0.0673(12) Uani 1 d . . .
H44 H 0.2334 0.8014 0.5168 0.081 Uiso 1 calc A . R
C45 C 0.2472(2) 0.6053(5) 0.53047(8) 0.0585(10) Uani 1 d A . .
H43 H 0.2868 0.6200 0.5505 0.070 Uiso 1 calc . . R
C46 C 0.2204(2) 0.4773(4) 0.52165(7) 0.0515(8) Uani 1 d . . .
H42 H 0.2401 0.4036 0.5360 0.062 Uiso 1 calc A . R
C47 C 0.16444(19) 0.4551(3) 0.49183(7) 0.0401(6) Uani 1 d A . .
H41 H 0.1458 0.3662 0.4860 0.048 Uiso 1 calc . . R
C48 C -0.01376(16) 0.4204(3) 0.28105(6) 0.0292(5) Uani 1 d . . .
C49 C -0.07479(18) 0.3449(3) 0.29978(7) 0.0334(5) Uani 1 d A . .
H27 H -0.0648 0.3317 0.3246 0.040 Uiso 1 calc . . R
C50 C -0.15002(19) 0.2888(3) 0.28263(8) 0.0386(6) Uani 1 d . . .
H26 H -0.1916 0.2387 0.2957 0.046 Uiso 1 calc A . R
C51 C -0.16458(19) 0.3061(3) 0.24625(8) 0.0406(6) Uani 1 d A . .
H25 H -0.2157 0.2671 0.2344 0.049 Uiso 1 calc . . R
C52 C -0.10424(19) 0.3804(3) 0.22732(7) 0.0407(6) Uani 1 d . . .
H24 H -0.1143 0.3927 0.2025 0.049 Uiso 1 calc A . R
C53 C -0.02904(18) 0.4369(3) 0.24445(7) 0.0354(6) Uani 1 d A . .
H23 H 0.0123 0.4870 0.2312 0.043 Uiso 1 calc . . R
C54 C 0.3068(3) 0.5458(4) 0.31298(14) 0.0317(9) Uani 0.8181(14) d A 1 D
C54A C 0.3089(14) 0.574(2) 0.3115(7) 0.0317(9) Uani 0.1819(14) d A 2 D
C55 C 0.3504(2) 0.5416(4) 0.28100(10) 0.0425(8) Uani 0.8181(14) d A 1 D
H29 H 0.3162 0.5348 0.2592 0.051 Uiso 0.8181(14) calc A 1 R
C55A C 0.3487(8) 0.6902(15) 0.3249(4) 0.0375(7) Uani 0.1819(14) d A 2 D
H33A H 0.3125 0.7590 0.3343 0.045 Uiso 0.1819(14) calc A 2 R
C56 C 0.4435(2) 0.5473(5) 0.28085(11) 0.0528(10) Uani 0.8181(14) d A 1 D
H30 H 0.4727 0.5429 0.2590 0.063 Uiso 0.8181(14) calc A 1 R
C56A C 0.4406(9) 0.7068(17) 0.3249(5) 0.0493(9) Uani 0.1819(14) d A 2 D
H32A H 0.4676 0.7870 0.3338 0.059 Uiso 0.1819(14) calc A 2 R
C57 C 0.4937(3) 0.5593(5) 0.31208(18) 0.0556(14) Uani 0.8181(14) d A 1 D
H31 H 0.5573 0.5655 0.3118 0.067 Uiso 0.8181(14) calc A 1 R
C57A C 0.4930(14) 0.605(2) 0.3116(9) 0.0556(14) Uani 0.1819(14) d A 2 D
H31A H 0.5565 0.6144 0.3127 0.067 Uiso 0.1819(14) calc A 2 R
C58 C 0.4511(2) 0.5622(4) 0.34401(11) 0.0493(9) Uani 0.8181(14) d A 1 D
H32 H 0.4856 0.5699 0.3656 0.059 Uiso 0.8181(14) calc A 1 R
C58A C 0.4551(10) 0.4914(19) 0.2970(5) 0.0528(10) Uani 0.1819(14) d A 2 D
H30A H 0.4918 0.4247 0.2869 0.063 Uiso 0.1819(14) calc A 2 R
C59 C 0.3583(2) 0.5540(4) 0.34452(9) 0.0375(7) Uani 0.8181(14) d A 1 D
H33 H 0.3297 0.5541 0.3666 0.045 Uiso 0.8181(14) calc A 1 R
C59A C 0.3616(9) 0.4745(17) 0.2972(4) 0.0425(8) Uani 0.1819(14) d A 2 D
H29A H 0.3346 0.3953 0.2876 0.051 Uiso 0.1819(14) calc A 2 R
B1 B -0.00808(17) 0.6091(3) 0.34942(7) 0.0243(5) Uani 1 d A . .
H1 H -0.0665 0.5748 0.3391 0.029 Uiso 1 calc . . R
Cl1 Cl 0.3986(4) 0.4844(3) 0.47082(16) 0.0607(11) Uani 0.329(2) d B 1 .
Cl2 Cl 0.4667(2) 0.3026(4) 0.41797(10) 0.0812(9) Uani 0.329(2) d B 1 .
C1S C 0.4691(17) 0.4292(15) 0.4458(4) 0.193(10) Uani 0.548(4) d B 1 .
Cl1A Cl 0.3920(6) 0.4376(7) 0.4635(3) 0.0607(11) Uani 0.2192(15) d B 3 .
Cl2A Cl 0.5361(4) 0.3701(6) 0.41609(15) 0.0812(9) Uani 0.2192(15) d B 3 .
Cl3 Cl -0.0794(2) 0.8218(5) 0.43703(11) 0.0907(14) Uani 0.462(6) d . . .
Cl4 Cl -0.1149(9) 1.0341(19) 0.4823(2) 0.210(8) Uani 0.231(3) d . . .
Cl4A Cl -0.0859(5) 0.9235(9) 0.50646(18) 0.085(2) Uani 0.231(3) d . . .
N1S N -0.1358(9) 0.9412(8) 0.4957(3) 0.078(3) Uani 0.538(6) d . . .
C2S C -0.1027(9) 0.9077(12) 0.4650(2) 0.203(5) Uani 1 d . . .
C3S C -0.0989(8) 0.8904(16) 0.4307(3) 0.081(3) Uani 0.538(6) d . . .
Cl5 Cl 0.3270(10) 1.0606(15) 0.3190(5) 0.082(4) Uani 0.0909(7) d A 2 .
Cl6 Cl 0.5059(17) 1.143(3) 0.3201(8) 0.140(12) Uani 0.0909(7) d A 2 .
C4S C 0.390(3) 1.205(5) 0.3281(14) 0.074(12) Uiso 0.0909(7) d A 2 .
H4SA H 0.3849 1.2351 0.3529 0.089 Uiso 0.0909(7) calc A 2 R
H4SB H 0.3730 1.2796 0.3118 0.089 Uiso 0.0909(7) calc A 2 R

loop_
_atom_site_aniso_label
_atom_site_aniso_U_11
_atom_site_aniso_U_22
_atom_site_aniso_U_33
_atom_site_aniso_U_23
_atom_site_aniso_U_13
_atom_site_aniso_U_12
Co1 0.0213(2) 0.0337(2) 0.0280(2) -0.00458(16) -0.00158(15) -0.00267(15)
O1 0.0206(9) 0.0379(11) 0.0265(10) 0.0034(8) -0.0032(7) -0.0041(8)
O1A 0.0206(9) 0.0379(11) 0.0265(10) 0.0034(8) -0.0032(7) -0.0041(8)
N1 0.0234(10) 0.0293(10) 0.0224(9) 0.0000(8) -0.0012(7) -0.0021(8)
N2 0.0228(9) 0.0295(10) 0.0241(9) 0.0007(8) -0.0006(7) -0.0027(8)
N3 0.0204(9) 0.0291(10) 0.0228(9) -0.0012(8) -0.0023(7) -0.0035(8)
N4 0.0208(9) 0.0314(10) 0.0213(9) -0.0015(8) -0.0024(7) -0.0033(8)
N5 0.0215(9) 0.0329(10) 0.0223(9) -0.0022(8) -0.0025(7) -0.0010(8)
N6 0.0220(9) 0.0350(11) 0.0253(9) -0.0027(8) -0.0009(7) -0.0009(8)
N7 0.0279(13) 0.0338(14) 0.0287(13) 0.0055(11) 0.0004(10) -0.0046(10)
N7A 0.0279(13) 0.0338(14) 0.0287(13) 0.0055(11) 0.0004(10) -0.0046(10)
C1 0.0220(13) 0.0321(14) 0.0261(13) 0.0011(11) -0.0006(10) -0.0005(11)
C1A 0.0220(13) 0.0321(14) 0.0261(13) 0.0011(11) -0.0006(10) -0.0005(11)
C2 0.0247(14) 0.0353(17) 0.022(3) -0.0017(15) 0.0024(15) -0.0004(11)
C2A 0.0247(14) 0.0353(17) 0.022(3) -0.0017(15) 0.0024(15) -0.0004(11)
C3 0.0269(14) 0.0385(15) 0.0257(14) 0.0037(12) -0.0029(11) -0.0016(13)
C3A 0.0269(14) 0.0385(15) 0.0257(14) 0.0037(12) -0.0029(11) -0.0016(13)
C4 0.0263(13) 0.0381(19) 0.028(2) 0.0023(13) -0.0025(13) -0.0029(13)
C4A 0.0263(13) 0.0381(19) 0.028(2) 0.0023(13) -0.0025(13) -0.0029(13)
C5 0.0222(13) 0.0380(16) 0.0308(14) 0.0007(12) 0.0011(11) -0.0039(12)
C5A 0.0222(13) 0.0380(16) 0.0308(14) 0.0007(12) 0.0011(11) -0.0039(12)
C6 0.0242(14) 0.0341(15) 0.0270(14) 0.0028(12) 0.0001(11) -0.0022(12)
C6A 0.0242(14) 0.0341(15) 0.0270(14) 0.0028(12) 0.0001(11) -0.0022(12)
C7 0.0257(15) 0.0420(17) 0.0261(14) 0.0072(12) 0.0012(11) -0.0012(13)
C7A 0.0279(16) 0.051(2) 0.0397(16) 0.0082(19) -0.0086(12) -0.0047(17)
C8 0.0348(18) 0.037(2) 0.040(2) 0.0098(17) 0.0019(14) 0.0047(18)
C8A 0.061(3) 0.067(3) 0.057(2) 0.005(2) -0.0207(19) -0.027(2)
C9 0.0368(17) 0.0492(19) 0.0279(15) 0.0041(14) 0.0014(12) -0.0060(14)
C9A 0.039(2) 0.079(3) 0.048(2) 0.019(2) -0.0160(16) -0.0123(19)
C10 0.037(2) 0.040(2) 0.037(2) 0.0083(18) 0.0007(18) -0.0053(19)
C10A 0.0255(16) 0.094(4) 0.062(2) 0.012(3) -0.0012(15) 0.012(2)
C11 0.0279(16) 0.051(2) 0.0397(16) 0.0082(19) -0.0086(12) -0.0047(17)
C11A 0.0257(15) 0.0420(17) 0.0261(14) 0.0072(12) 0.0012(11) -0.0012(13)
C12 0.039(2) 0.079(3) 0.048(2) 0.019(2) -0.0160(16) -0.0123(19)
C12A 0.037(2) 0.040(2) 0.037(2) 0.0083(18) 0.0007(18) -0.0053(19)
C13 0.0255(16) 0.094(4) 0.062(2) 0.012(3) -0.0012(15) 0.012(2)
C13A 0.0368(17) 0.0492(19) 0.0279(15) 0.0041(14) 0.0014(12) -0.0060(14)
C14 0.061(3) 0.067(3) 0.057(2) 0.005(2) -0.0207(19) -0.027(2)
C14A 0.0348(18) 0.037(2) 0.040(2) 0.0098(17) 0.0019(14) 0.0047(18)
C15 0.0240(11) 0.0342(13) 0.0217(10) 0.0013(9) 0.0029(9) 0.0022(10)
C16 0.0266(12) 0.0309(12) 0.0299(12) 0.0026(10) 0.0016(9) 0.0034(10)
C17 0.0258(11) 0.0287(12) 0.0263(11) 0.0030(9) 0.0030(9) 0.0012(9)
C18 0.0239(11) 0.0303(12) 0.0248(11) -0.0016(9) 0.0024(9) -0.0034(9)
C19 0.0288(12) 0.0330(12) 0.0235(11) 0.0041(9) 0.0015(9) -0.0028(10)
C20 0.0239(11) 0.0314(12) 0.0213(10) 0.0006(9) -0.0003(8) -0.0002(9)
C21 0.0287(12) 0.0322(12) 0.0238(11) -0.0037(9) -0.0005(9) 0.0021(10)
C22 0.0305(13) 0.0401(14) 0.0272(12) -0.0064(10) 0.0014(10) 0.0024(11)
C23 0.0275(12) 0.0369(13) 0.0270(12) -0.0003(10) 0.0022(9) 0.0025(10)
C24 0.0262(12) 0.0350(13) 0.0254(11) 0.0040(10) -0.0010(9) 0.0006(10)
C25 0.0277(13) 0.0488(16) 0.0403(14) -0.0094(12) -0.0003(11) 0.0045(12)
C26 0.0247(13) 0.065(2) 0.0557(18) -0.0108(16) -0.0019(12) 0.0054(13)
C27 0.0299(14) 0.0560(18) 0.0445(16) -0.0008(14) -0.0074(12) -0.0039(13)
C28 0.0386(14) 0.0389(14) 0.0284(12) 0.0006(11) -0.0050(10) -0.0007(12)
C29 0.0282(12) 0.0361(14) 0.0254(12) 0.0040(10) -0.0020(9) 0.0031(10)
C30 0.0275(12) 0.0295(12) 0.0342(12) -0.0019(10) 0.0042(10) 0.0011(10)
C31 0.073(2) 0.0456(17) 0.0404(16) 0.0078(13) -0.0142(15) -0.0218(16)
C32 0.084(3) 0.058(2) 0.0455(18) 0.0006(16) -0.0161(17) -0.0313(19)
C33 0.0497(18) 0.0402(16) 0.0556(19) -0.0137(14) 0.0055(15) -0.0117(14)
C34 0.0460(17) 0.0296(15) 0.073(2) 0.0043(13) 0.0074(15) -0.0047(12)
C35 0.0407(15) 0.0354(14) 0.0532(17) 0.0105(13) -0.0027(13) -0.0022(12)
C36 0.0291(12) 0.0457(15) 0.0234(11) -0.0034(10) 0.0034(9) -0.0093(11)
C37 0.0288(13) 0.072(2) 0.0303(13) 0.0062(13) 0.0003(10) -0.0072(13)
C38 0.0290(15) 0.127(4) 0.0351(15) 0.0041(19) -0.0052(12) -0.0154(19)
C39 0.049(2) 0.121(4) 0.0432(18) -0.023(2) 0.0079(16) -0.049(2)
C40 0.062(2) 0.074(3) 0.055(2) -0.0275(18) 0.0199(18) -0.041(2)
C41 0.0423(16) 0.0493(17) 0.0414(15) -0.0116(13) 0.0125(12) -0.0189(13)
C42 0.0251(12) 0.0463(15) 0.0214(11) 0.0011(10) 0.0008(9) -0.0054(11)
C43 0.063(2) 0.0585(19) 0.0339(15) 0.0072(14) -0.0112(14) -0.0260(16)
C44 0.072(2) 0.089(3) 0.0397(18) -0.0042(18) -0.0092(17) -0.044(2)
C45 0.0401(16) 0.108(3) 0.0262(14) -0.0004(17) -0.0069(12) -0.0172(18)
C46 0.0388(16) 0.088(3) 0.0271(13) 0.0069(15) -0.0045(11) 0.0127(16)
C47 0.0368(14) 0.0539(17) 0.0290(13) 0.0024(12) -0.0030(11) 0.0061(13)
C48 0.0290(12) 0.0320(12) 0.0263(11) -0.0064(10) -0.0023(9) 0.0031(10)
C49 0.0372(14) 0.0339(13) 0.0287(12) -0.0036(10) -0.0037(10) -0.0012(11)
C50 0.0358(14) 0.0384(15) 0.0411(15) -0.0056(11) -0.0023(11) -0.0048(11)
C51 0.0338(14) 0.0467(15) 0.0405(15) -0.0160(13) -0.0081(11) 0.0024(12)
C52 0.0377(14) 0.0569(18) 0.0270(12) -0.0129(12) -0.0048(10) 0.0063(13)
C53 0.0321(13) 0.0492(16) 0.0251(12) -0.0077(11) 0.0026(10) 0.0036(12)
C54 0.0269(13) 0.034(2) 0.0342(14) -0.0006(17) 0.0009(10) 0.0024(15)
C54A 0.0269(13) 0.034(2) 0.0342(14) -0.0006(17) 0.0009(10) 0.0024(15)
C55 0.0327(17) 0.059(2) 0.0365(19) -0.0021(16) 0.0058(14) 0.0038(16)
C55A 0.0287(15) 0.0471(19) 0.0366(16) -0.0010(14) 0.0010(12) 0.0054(14)
C56 0.0297(17) 0.077(3) 0.052(2) 0.000(2) 0.0127(17) 0.0052(18)
C56A 0.0293(17) 0.064(2) 0.054(2) 0.0038(18) -0.0062(15) 0.0009(16)
C57 0.0247(15) 0.080(4) 0.062(2) 0.004(3) 0.0051(14) 0.007(2)
C57A 0.0247(15) 0.080(4) 0.062(2) 0.004(3) 0.0051(14) 0.007(2)
C58 0.0293(17) 0.064(2) 0.054(2) 0.0038(18) -0.0062(15) 0.0009(16)
C58A 0.0297(17) 0.077(3) 0.052(2) 0.000(2) 0.0127(17) 0.0052(18)
C59 0.0287(15) 0.0471(19) 0.0366(16) -0.0010(14) 0.0010(12) 0.0054(14)
C59A 0.0327(17) 0.059(2) 0.0365(19) -0.0021(16) 0.0058(14) 0.0038(16)
B1 0.0210(12) 0.0301(13) 0.0217(12) -0.0015(10) -0.0003(9) -0.0025(10)
Cl1 0.0504(13) 0.040(3) 0.092(3) 0.013(2) 0.0094(16) 0.006(2)
Cl2 0.0750(17) 0.089(2) 0.0795(18) -0.0048(15) 0.0045(14) 0.0038(14)
C1S 0.38(3) 0.104(10) 0.098(9) 0.024(8) 0.077(14) 0.054(14)
Cl1A 0.0504(13) 0.040(3) 0.092(3) 0.013(2) 0.0094(16) 0.006(2)
Cl2A 0.0750(17) 0.089(2) 0.0795(18) -0.0048(15) 0.0045(14) 0.0038(14)
Cl3 0.0654(17) 0.111(3) 0.097(3) -0.032(2) 0.0187(15) 0.0104(17)
Cl4 0.191(11) 0.342(19) 0.094(6) -0.059(9) -0.011(6) 0.180(13)
Cl4A 0.077(4) 0.113(5) 0.067(3) 0.012(3) 0.026(3) -0.007(4)
N1S 0.117(8) 0.051(4) 0.074(6) -0.009(4) 0.080(6) -0.006(5)
C2S 0.308(14) 0.208(10) 0.089(5) -0.019(6) -0.035(7) 0.089(10)
C3S 0.079(7) 0.118(9) 0.049(4) 0.018(6) 0.046(5) 0.006(6)
Cl5 0.081(9) 0.061(8) 0.104(11) 0.040(8) 0.002(8) -0.006(7)
Cl6 0.094(16) 0.20(3) 0.126(19) -0.080(18) -0.019(12) -0.048(14)

loop_
_atom_type_symbol
_atom_type_description
_atom_type_scat_dispersion_real
_atom_type_scat_dispersion_imag
_atom_type_scat_source
C C 0.0181 0.0091 'International Tables Vol C Tables 4.2.6.8 and 6.1.1.4'
H H 0.0000 0.0000 'International Tables Vol C Tables 4.2.6.8 and 6.1.1.4'
B B 0.0090 0.0039 'International Tables Vol C Tables 4.2.6.8 and 6.1.1.4'
Cl Cl 0.3639 0.7018 'International Tables Vol C Tables 4.2.6.8 and 6.1.1.4'
Co Co -2.3653 3.6143 'International Tables Vol C Tables 4.2.6.8 and 6.1.1.4'
N N 0.0311 0.0180 'International Tables Vol C Tables 4.2.6.8 and 6.1.1.4'
O O 0.0492 0.0322 'International Tables Vol C Tables 4.2.6.8 and 6.1.1.4'

loop_
_exptl_crystal_face_index_h
_exptl_crystal_face_index_k
_exptl_crystal_face_index_l
_exptl_crystal_face_perp_dist
10 0 -1 0.0629
3 -6 -1 0.2799
-2 6 12 0.3633
0 0 -24 0.2455
1 6 -9 0.3431
8 0 -14 0.0861
-8 0 14 0.0861
-9 0 8 0.0756
-10 0 1 0.0578

loop_
_geom_angle_atom_site_label_1
_geom_angle_atom_site_label_2
_geom_angle_atom_site_label_3
_geom_angle
O1 Co1 O1A 93.7(2)
O1 Co1 N2 94.35(8)
O1 Co1 N4 173.57(8)
O1A Co1 N4 88.7(2)
N2 Co1 O1A 169.3(2)
N2 Co1 N4 82.63(8)
N6 Co1 O1 96.14(8)
N6 Co1 O1A 92.5(2)
N6 Co1 N2 93.62(8)
N6 Co1 N4 89.73(8)
N7 Co1 O1 80.35(9)
N7 Co1 O1A 37.0(2)
N7 Co1 N2 138.29(10)
N7 Co1 N4 98.11(9)
N7 Co1 N6 128.02(10)
N7A Co1 O1 44.9(3)
N7A Co1 O1A 78.3(4)
N7A Co1 N2 102.6(3)
N7A Co1 N4 130.2(3)
N7A Co1 N6 138.1(3)
N7A Co1 N7 46.3(3)
C1 O1 Co1 112.08(17)
C1A O1A Co1 110.7(7)
N2 N1 B1 119.29(19)
C15 N1 N2 109.79(19)
C15 N1 B1 130.6(2)
N1 N2 Co1 115.85(15)
C17 N2 Co1 136.05(16)
C17 N2 N1 107.17(19)
N4 N3 B1 120.58(18)
C18 N3 N4 110.28(18)
C18 N3 B1 128.92(19)
N3 N4 Co1 113.24(13)
C20 N4 Co1 140.05(15)
C20 N4 N3 106.04(18)
N6 N5 B1 119.87(18)
C21 N5 N6 109.87(19)
C21 N5 B1 130.07(19)
N5 N6 Co1 116.82(14)
C23 N6 Co1 136.47(17)
C23 N6 N5 106.57(19)
Co1 N7 H7 130(3)
C2 N7 Co1 115.7(4)
C2 N7 H7 114(3)
Co1 N7A H7A 120.9
C2A N7A Co1 118.2(10)
C2A N7A H7A 120.9
O1 C1 C2 117.0(3)
O1 C1 C6 124.3(3)
C2 C1 C6 118.6(3)
O1A C1A C2A 116.4(10)
O1A C1A C6A 124.0(10)
C6A C1A C2A 119.3(10)
N7 C2 C1 114.8(4)
N7 C2 C3 123.6(7)
C3 C2 C1 121.6(5)
N7A C2A C1A 115.2(12)
N7A C2A C3A 122(2)
C1A C2A C3A 120.9(13)
C2 C3 H48 120.5
C4 C3 C2 119.0(4)
C4 C3 H48 120.5
C2A C3A H48A 120.6
C4A C3A C2A 118.8(13)
C4A C3A H48A 120.6
C3 C4 C5 119.0(3)
C3 C4 C11 122.2(3)
C5 C4 C11 118.7(3)
C3A C4A C5A 119.3(12)
C3A C4A C7A 123.2(12)
C5A C4A C7A 117.5(11)
C4 C5 H50 117.6
C6 C5 C4 124.9(3)
C6 C5 H50 117.6
C4A C5A H50A 117.7
C6A C5A C4A 124.6(11)
C6A C5A H50A 117.7
C1 C6 C7 120.2(2)
C5 C6 C1 116.9(3)
C5 C6 C7 123.0(3)
C1A C6A C11A 121.2(9)
C5A C6A C1A 116.3(10)
C5A C6A C11A 122.4(10)
C6 C7 C8 109.5(3)
C6 C7 C9 108.6(3)
C9 C7 C8 110.5(3)
C10 C7 C6 112.4(3)
C10 C7 C8 107.5(3)
C10 C7 C9 108.4(3)
C4A C7A C10A 107.0(14)
C8A C7A C4A 113.1(12)
C8A C7A C9A 108.7(14)
C8A C7A C10A 108.4(15)
C9A C7A C4A 111.2(13)
C9A C7A C10A 108.2(14)
C7A C8A H55D 109.5
C7A C8A H55E 109.5
C7A C8A H55F 109.5
H55D C8A H55E 109.5
H55D C8A H55F 109.5
H55E C8A H55F 109.5
C7A C9A H53D 109.5
C7A C9A H53E 109.5
C7A C9A H53F 109.5
H53D C9A H53E 109.5
H53D C9A H53F 109.5
H53E C9A H53F 109.5
C7A C10A H54D 109.5
C7A C10A H54E 109.5
C7A C10A H54F 109.5
H54D C10A H54E 109.5
H54D C10A H54F 109.5
H54E C10A H54F 109.5
C4 C11 C13 108.5(3)
C12 C11 C4 112.4(3)
C12 C11 C13 108.1(4)
C14 C11 C4 110.3(3)
C14 C11 C12 108.3(3)
C14 C11 C13 109.2(4)
C6A C11A C13A 110.3(10)
C6A C11A C14A 116.8(11)
C12A C11A C6A 111.5(10)
C12A C11A C13A 104.3(11)
C12A C11A C14A 106.9(11)
C13A C11A C14A 106.3(11)
C11A C12A H57D 109.5
C11A C12A H57E 109.5
C11A C12A H57F 109.5
H57D C12A H57E 109.5
H57D C12A H57F 109.5
H57E C12A H57F 109.5
C11A C13A H58D 109.5
C11A C13A H58E 109.5
C11A C13A H58F 109.5
H58D C13A H58E 109.5
H58D C13A H58F 109.5
H58E C13A H58F 109.5
C11A C14A H59D 109.5
C11A C14A H59E 109.5
C11A C14A H59F 109.5
H59D C14A H59E 109.5
H59D C14A H59F 109.5
H59E C14A H59F 109.5
N1 C15 C16 107.9(2)
N1 C15 C24 123.4(2)
C16 C15 C24 128.7(2)
C15 C16 H2 127.1
C15 C16 C17 105.8(2)
C17 C16 H2 127.1
N2 C17 C16 109.3(2)
N2 C17 C30 121.9(2)
C16 C17 C30 128.8(2)
N3 C18 C19 107.6(2)
N3 C18 C36 124.7(2)
C19 C18 C36 127.6(2)
C18 C19 H8 127.2
C18 C19 C20 105.5(2)
C20 C19 H8 127.2
N4 C20 C19 110.5(2)
N4 C20 C42 123.1(2)
C19 C20 C42 126.3(2)
N5 C21 C22 107.8(2)
N5 C21 C48 124.6(2)
C22 C21 C48 127.6(2)
C21 C22 H5 126.9
C21 C22 C23 106.2(2)
C23 C22 H5 126.9
N6 C23 C22 109.5(2)
N6 C23 C54 124.5(3)
N6 C23 C54A 120.1(7)
C22 C23 C54 125.9(3)
C22 C23 C54A 129.7(8)
C54 C23 C54A 10.8(10)
C25 C24 C15 119.5(2)
C29 C24 C15 121.6(2)
C29 C24 C25 118.9(2)
C24 C25 H11 119.9
C26 C25 C24 120.3(3)
C26 C25 H11 119.9
C25 C26 H12 119.8
C27 C26 C25 120.4(3)
C27 C26 H12 119.8
C26 C27 H13 120.1
C26 C27 C28 119.8(3)
C28 C27 H13 120.1
C27 C28 H14 120.1
C27 C28 C29 119.8(3)
C29 C28 H14 120.1
C24 C29 C28 120.7(2)
C24 C29 H15 119.6
C28 C29 H15 119.6
C31 C30 C17 121.3(2)
C35 C30 C17 120.6(2)
C35 C30 C31 118.0(3)
C30 C31 H21 119.7
C32 C31 C30 120.5(3)
C32 C31 H21 119.7
C31 C32 H20 119.7
C33 C32 C31 120.7(3)
C33 C32 H20 119.7
C32 C33 H19 120.5
C34 C33 C32 119.1(3)
C34 C33 H19 120.5
C33 C34 H18 119.5
C33 C34 C35 120.9(3)
C35 C34 H18 119.5
C30 C35 C34 120.7(3)
C30 C35 H17 119.6
C34 C35 H17 119.6
C37 C36 C18 122.3(3)
C37 C36 C41 119.6(3)
C41 C36 C18 118.1(3)
C36 C37 H39 120.1
C36 C37 C38 119.8(3)
C38 C37 H39 120.1
C37 C38 H38 120.1
C39 C38 C37 119.8(4)
C39 C38 H38 120.1
C38 C39 H37 119.8
C40 C39 C38 120.4(3)
C40 C39 H37 119.8
C39 C40 H36 119.7
C39 C40 C41 120.6(4)
C41 C40 H36 119.7
C36 C41 H35 120.1
C40 C41 C36 119.8(3)
C40 C41 H35 120.1
C43 C42 C20 121.1(2)
C43 C42 C47 118.6(2)
C47 C42 C20 120.0(2)
C42 C43 H45 119.8
C42 C43 C44 120.5(3)
C44 C43 H45 119.8
C43 C44 H44 119.9
C45 C44 C43 120.2(4)
C45 C44 H44 119.9
C44 C45 H43 120.1
C46 C45 C44 119.9(3)
C46 C45 H43 120.1
C45 C46 H42 119.9
C45 C46 C47 120.2(3)
C47 C46 H42 119.9
C42 C47 H41 119.7
C46 C47 C42 120.6(3)
C46 C47 H41 119.7
C49 C48 C21 122.5(2)
C49 C48 C53 118.7(2)
C53 C48 C21 118.7(2)
C48 C49 H27 119.6
C50 C49 C48 120.8(2)
C50 C49 H27 119.6
C49 C50 H26 120.0
C49 C50 C51 120.0(3)
C51 C50 H26 120.0
C50 C51 H25 120.1
C52 C51 C50 119.8(3)
C52 C51 H25 120.1
C51 C52 H24 119.8
C51 C52 C53 120.3(2)
C53 C52 H24 119.8
C48 C53 H23 119.8
C52 C53 C48 120.4(3)
C52 C53 H23 119.8
C55 C54 C23 118.7(4)
C59 C54 C23 122.4(4)
C59 C54 C55 118.8(4)
C55A C54A C23 126.4(14)
C55A C54A C59A 119.9(17)
C59A C54A C23 113.6(13)
C54 C55 H29 119.9
C56 C55 C54 120.3(4)
C56 C55 H29 119.9
C54A C55A H33A 119.7
C56A C55A C54A 120.6(14)
C56A C55A H33A 119.7
C55 C56 H30 119.7
C57 C56 C55 120.5(4)
C57 C56 H30 119.7
C55A C56A H32A 120.4
C55A C56A C57A 119.3(15)
C57A C56A H32A 120.4
C56 C57 H31 120.2
C56 C57 C58 119.6(4)
C58 C57 H31 120.2
C56A C57A H31A 119.4
C58A C57A C56A 121.3(17)
C58A C57A H31A 119.4
C57 C58 H32 119.8
C57 C58 C59 120.3(4)
C59 C58 H32 119.8
C57A C58A H30A 120.3
C57A C58A C59A 119.3(15)
C59A C58A H30A 120.3
C54 C59 H33 119.8
C58 C59 C54 120.4(4)
C58 C59 H33 119.8
C54A C59A C58A 119.5(15)
C54A C59A H29A 120.2
C58A C59A H29A 120.2
N1 B1 N3 108.78(18)
N1 B1 H1 109.7
N3 B1 H1 109.7
N5 B1 N1 109.46(19)
N5 B1 N3 109.37(19)
N5 B1 H1 109.7
Cl1 C1S Cl2 132.0(17)
C3S Cl3 C2S 66.2(9)
N1S Cl4 Cl4A 34.7(8)
N1S Cl4 C2S 61.1(11)
C2S Cl4 Cl4A 65.7(8)
Cl4 Cl4A C2S 55.7(6)
N1S Cl4A Cl4 47.6(10)
N1S Cl4A C2S 56.6(8)
Cl4 N1S C2S 71.8(8)
Cl4A N1S Cl4 97.7(15)
Cl4A N1S C2S 90.8(10)
Cl3 C2S Cl4 155.7(12)
Cl3 C2S Cl4A 140.0(8)
Cl4 C2S Cl4A 58.7(6)
N1S C2S Cl3 157.0(12)
N1S C2S Cl4 47.1(8)
N1S C2S Cl4A 32.6(6)
C3S C2S Cl3 32.8(6)
C3S C2S Cl4 125.2(12)
C3S C2S Cl4A 168.3(12)
C3S C2S N1S 158.9(14)
Cl3 C3S C2S 81.0(10)
Cl5 C4S Cl6 101(3)
Cl5 C4S H4SA 111.5
Cl5 C4S H4SB 111.5
Cl6 C4S H4SA 111.5
Cl6 C4S H4SB 111.5
H4SA C4S H4SB 109.4

loop_
_geom_bond_atom_site_label_1
_geom_bond_atom_site_label_2
_geom_bond_distance
Co1 O1 2.077(2)
Co1 O1A 2.187(9)
Co1 N2 2.077(2)
Co1 N4 2.205(2)
Co1 N6 2.049(2)
Co1 N7 1.927(3)
Co1 N7A 1.911(11)
O1 C1 1.289(3)
O1A C1A 1.288(12)
N1 N2 1.367(3)
N1 C15 1.355(3)
N1 B1 1.548(3)
N2 C17 1.343(3)
N3 N4 1.369(3)
N3 C18 1.359(3)
N3 B1 1.548(3)
N4 C20 1.342(3)
N5 N6 1.373(3)
N5 C21 1.355(3)
N5 B1 1.546(3)
N6 C23 1.349(3)
N7 H7 0.89(4)
N7 C2 1.356(7)
N7A H7A 0.8800
N7A C2A 1.364(19)
C1 C2 1.430(10)
C1 C6 1.442(4)
C1A C2A 1.431(19)
C1A C6A 1.423(13)
C2 C3 1.427(5)
C2A C3A 1.436(16)
C3 H48 0.9500
C3 C4 1.366(4)
C3A H48A 0.9500
C3A C4A 1.352(14)
C4 C5 1.422(4)
C4 C11 1.539(4)
C4A C5A 1.430(15)
C4A C7A 1.543(15)
C5 H50 0.9500
C5 C6 1.370(4)
C5A H50A 0.9500
C5A C6A 1.382(13)
C6 C7 1.535(4)
C6A C11A 1.527(13)
C7 C8 1.546(5)
C7 C9 1.539(5)
C7 C10 1.517(6)
C7A C8A 1.520(17)
C7A C9A 1.535(15)
C7A C10A 1.548(16)
C8 H59A 0.9800
C8 H59B 0.9800
C8 H59C 0.9800
C8A H55D 0.9800
C8A H55E 0.9800
C8A H55F 0.9800
C9 H58A 0.9800
C9 H58B 0.9800
C9 H58C 0.9800
C9A H53D 0.9800
C9A H53E 0.9800
C9A H53F 0.9800
C10 H57A 0.9800
C10 H57B 0.9800
C10 H57C 0.9800
C10A H54D 0.9800
C10A H54E 0.9800
C10A H54F 0.9800
C11 C12 1.531(5)
C11 C13 1.541(6)
C11 C14 1.523(6)
C11A C12A 1.504(14)
C11A C13A 1.537(14)
C11A C14A 1.610(14)
C12 H53A 0.9800
C12 H53B 0.9800
C12 H53C 0.9800
C12A H57D 0.9800
C12A H57E 0.9800
C12A H57F 0.9800
C13 H54A 0.9800
C13 H54B 0.9800
C13 H54C 0.9800
C13A H58D 0.9800
C13A H58E 0.9800
C13A H58F 0.9800
C14 H55A 0.9800
C14 H55B 0.9800
C14 H55C 0.9800
C14A H59D 0.9800
C14A H59E 0.9800
C14A H59F 0.9800
C15 C16 1.381(4)
C15 C24 1.477(3)
C16 H2 0.9500
C16 C17 1.405(3)
C17 C30 1.469(3)
C18 C19 1.380(3)
C18 C36 1.476(3)
C19 H8 0.9500
C19 C20 1.397(3)
C20 C42 1.477(3)
C21 C22 1.378(4)
C21 C48 1.476(3)
C22 H5 0.9500
C22 C23 1.396(4)
C23 C54 1.462(5)
C23 C54A 1.54(2)
C24 C25 1.392(4)
C24 C29 1.389(4)
C25 H11 0.9500
C25 C26 1.388(4)
C26 H12 0.9500
C26 C27 1.380(5)
C27 H13 0.9500
C27 C28 1.386(4)
C28 H14 0.9500
C28 C29 1.389(4)
C29 H15 0.9500
C30 C31 1.385(4)
C30 C35 1.381(4)
C31 H21 0.9500
C32 C31 1.385(4)
C32 H20 0.9500
C33 C32 1.373(5)
C33 H19 0.9500
C34 C33 1.359(5)
C34 H18 0.9500
C35 C34 1.385(4)
C35 H17 0.9500
C36 C37 1.386(4)
C36 C41 1.398(4)
C37 H39 0.9500
C38 C37 1.399(4)
C38 H38 0.9500
C39 C38 1.389(7)
C39 H37 0.9500
C40 C39 1.361(6)
C40 H36 0.9500
C41 C40 1.390(4)
C41 H35 0.9500
C42 C43 1.385(4)
C42 C47 1.391(4)
C43 H45 0.9500
C44 C43 1.391(4)
C44 H44 0.9500
C45 C44 1.378(6)
C45 H43 0.9500
C46 C45 1.372(6)
C46 H42 0.9500
C47 C46 1.390(4)
C47 H41 0.9500
C48 C49 1.395(4)
C48 C53 1.400(3)
C49 H27 0.9500
C50 C49 1.388(4)
C50 H26 0.9500
C51 C50 1.392(4)
C51 H25 0.9500
C52 C51 1.386(4)
C52 H24 0.9500
C53 C52 1.389(4)
C53 H23 0.9500
C54 C55 1.395(6)
C54 C59 1.391(6)
C54A C55A 1.384(17)
C54A C59A 1.390(17)
C55 H29 0.9500
C55 C56 1.390(5)
C55A H33A 0.9500
C56 H30 0.9500
C56 C57 1.374(7)
C56A C55A 1.380(15)
C56A H32A 0.9500
C57 H31 0.9500
C57 C58 1.386(7)
C57A C56A 1.384(17)
C57A H31A 0.9500
C58 H32 0.9500
C58 C59 1.388(5)
C58A C57A 1.371(17)
C58A H30A 0.9500
C59 H33 0.9500
C59A C58A 1.404(15)
C59A H29A 0.9500
B1 H1 1.0000
Cl1 C1S 1.545(19)
Cl2 C1S 1.638(16)
Cl3 C2S 1.413(10)
Cl3 C3S 0.775(13)
Cl4A Cl4 1.482(17)
Cl4A N1S 0.851(13)
Cl4A C2S 1.581(10)
N1S Cl4 1.10(2)
N1S C2S 1.320(12)
C2S Cl4 1.432(17)
C2S C3S 1.309(12)
Cl5 C4S 1.75(5)
Cl6 C4S 1.86(6)
C4S H4SA 0.9900
C4S H4SB 0.9900

loop_
_geom_torsion_atom_site_label_1
_geom_torsion_atom_site_label_2
_geom_torsion_atom_site_label_3
_geom_torsion_atom_site_label_4
_geom_torsion
Co1 O1 C1 C2 1.2(4)
Co1 O1 C1 C6 179.4(2)
Co1 O1A C1A C2A 12(3)
Co1 O1A C1A C6A -173.8(10)
Co1 N2 C17 C16 167.38(17)
Co1 N2 C17 C30 -13.8(4)
Co1 N4 C20 C19 -167.76(19)
Co1 N4 C20 C42 16.1(4)
Co1 N6 C23 C22 -174.34(19)
Co1 N6 C23 C54 8.8(5)
Co1 N6 C23 C54A -2.9(13)
Co1 N7 C2 C1 2.5(4)
Co1 N7 C2 C3 -176.7(3)
Co1 N7A C2A C1A 4(5)
Co1 N7A C2A C3A 168(3)
O1 Co1 O1A C1A 34.7(8)
O1 Co1 N2 N1 127.08(15)
O1 Co1 N2 C17 -40.1(2)
O1 Co1 N4 N3 114.1(6)
O1 Co1 N4 C20 -77.1(7)
O1 Co1 N6 N5 -133.98(16)
O1 Co1 N6 C23 41.0(3)
O1 Co1 N7 C2 -1.5(3)
O1 Co1 N7A C2A -106(3)
O1 C1 C2 N7 -2.5(5)
O1 C1 C2 C3 176.8(3)
O1 C1 C6 C5 -175.7(3)
O1 C1 C6 C7 3.1(5)
O1A Co1 O1 C1 -34.6(3)
O1A Co1 N2 N1 -94.3(12)
O1A Co1 N2 C17 98.4(13)
O1A Co1 N4 N3 -134.4(3)
O1A Co1 N4 C20 34.4(3)
O1A Co1 N6 N5 132.1(3)
O1A Co1 N6 C23 -53.0(3)
O1A Co1 N7 C2 108.0(5)
O1A Co1 N7A C2A 2(3)
O1A C1A C2A N7A -11(5)
O1A C1A C2A C3A -175(3)
O1A C1A C6A C5A 177.0(12)
O1A C1A C6A C11A 0.4(19)
N1 N2 C17 C16 -0.6(3)
N1 N2 C17 C30 178.3(2)
N1 C15 C16 C17 0.4(3)
N1 C15 C24 C25 137.0(3)
N1 C15 C24 C29 -44.3(3)
N2 Co1 O1 C1 138.4(2)
N2 Co1 O1A C1A -103.9(13)
N2 Co1 N4 N3 51.84(15)
N2 Co1 N4 C20 -139.4(3)
N2 Co1 N6 N5 -39.21(17)
N2 Co1 N6 C23 135.7(3)
N2 Co1 N7 C2 -87.1(3)
N2 Co1 N7A C2A 171(3)
N2 N1 C15 C16 -0.8(3)
N2 N1 C15 C24 177.7(2)
N2 N1 B1 N3 51.5(3)
N2 N1 B1 N5 -67.9(2)
N2 C17 C30 C31 -30.7(4)
N2 C17 C30 C35 148.3(3)
N3 N4 C20 C19 1.5(3)
N3 N4 C20 C42 -174.6(2)
N3 C18 C19 C20 0.6(3)
N3 C18 C36 C37 -51.5(4)
N3 C18 C36 C41 130.8(3)
N4 Co1 O1 C1 76.7(7)
N4 Co1 O1A C1A -139.3(8)
N4 Co1 N2 N1 -58.63(15)
N4 Co1 N2 C17 134.2(2)
N4 Co1 N6 N5 43.39(17)
N4 Co1 N6 C23 -141.7(3)
N4 Co1 N7 C2 -175.1(3)
N4 Co1 N7A C2A 80(3)
N4 N3 C18 C19 0.3(3)
N4 N3 C18 C36 179.2(2)
N4 N3 B1 N1 -57.6(3)
N4 N3 B1 N5 61.9(3)
N4 C20 C42 C43 44.6(4)
N4 C20 C42 C47 -141.0(3)
N5 N6 C23 C22 1.0(3)
N5 N6 C23 C54 -175.9(3)
N5 N6 C23 C54A 172.4(12)
N5 C21 C22 C23 0.6(3)
N5 C21 C48 C49 -51.4(4)
N5 C21 C48 C53 131.2(3)
N6 Co1 O1 C1 -127.5(2)
N6 Co1 O1A C1A 131.0(8)
N6 Co1 N2 N1 30.63(16)
N6 Co1 N2 C17 -136.6(2)
N6 Co1 N4 N3 -41.84(15)
N6 Co1 N4 C20 127.0(3)
N6 Co1 N7 C2 88.8(3)
N6 Co1 N7A C2A -79(3)
N6 N5 C21 C22 -0.1(3)
N6 N5 C21 C48 179.8(2)
N6 N5 B1 N1 57.5(3)
N6 N5 B1 N3 -61.6(3)
N6 C23 C54 C55 -151.6(3)
N6 C23 C54 C59 30.1(5)
N6 C23 C54A C55A -24(3)
N6 C23 C54A C59A 153.1(10)
N7 Co1 O1 C1 0.1(2)
N7 Co1 O1A C1A -34.0(7)
N7 Co1 N2 N1 -152.56(16)
N7 Co1 N2 C17 40.2(3)
N7 Co1 N4 N3 -170.27(16)
N7 Co1 N4 C20 -1.5(3)
N7 Co1 N6 N5 143.49(17)
N7 Co1 N6 C23 -41.6(3)
N7 Co1 N7A C2A 23(2)
N7 C2 C3 C4 178.2(4)
N7A Co1 O1 C1 34.8(5)
N7A Co1 O1A C1A -7.7(8)
N7A Co1 N2 N1 171.8(4)
N7A Co1 N2 C17 4.6(4)
N7A Co1 N4 N3 152.2(4)
N7A Co1 N4 C20 -39.0(5)
N7A Co1 N6 N5 -152.7(5)
N7A Co1 N6 C23 22.3(6)
N7A Co1 N7 C2 -35.2(5)
N7A C2A C3A C4A -169(3)
C1 C2 C3 C4 -1.0(6)
C1 C6 C7 C8 57.4(4)
C1 C6 C7 C9 -63.2(4)
C1 C6 C7 C10 176.9(3)
C1A C2A C3A C4A -7(5)
C1A C6A C11A C12A 170.7(12)
C1A C6A C11A C13A 55.3(15)
C1A C6A C11A C14A -66.1(16)
C2 C1 C6 C5 2.5(5)
C2 C1 C6 C7 -178.8(3)
C2 C3 C4 C5 2.3(5)
C2 C3 C4 C11 -174.0(4)
C2A C1A C6A C5A -9(3)
C2A C1A C6A C11A 174(3)
C2A C3A C4A C5A 2(3)
C2A C3A C4A C7A -176(3)
C3 C4 C5 C6 -1.2(5)
C3 C4 C11 C12 -5.1(5)
C3 C4 C11 C13 114.3(4)
C3 C4 C11 C14 -126.0(4)
C3A C4A C5A C6A -1(3)
C3A C4A C7A C8A -4(2)
C3A C4A C7A C9A 118.5(19)
C3A C4A C7A C10A -123.6(19)
C4 C5 C6 C1 -1.2(5)
C4 C5 C6 C7 -179.9(3)
C4A C5A C6A C1A 5(2)
C4A C5A C6A C11A -178.8(14)
C5 C4 C11 C12 178.6(4)
C5 C4 C11 C13 -62.0(5)
C5 C4 C11 C14 57.7(5)
C5 C6 C7 C8 -123.9(4)
C5 C6 C7 C9 115.4(3)
C5 C6 C7 C10 -4.4(5)
C5A C4A C7A C8A 178.0(16)
C5A C4A C7A C9A -59(2)
C5A C4A C7A C10A 59(2)
C5A C6A C11A C12A -5.7(18)
C5A C6A C11A C13A -121.1(13)
C5A C6A C11A C14A 117.5(14)
C6 C1 C2 N7 179.3(3)
C6 C1 C2 C3 -1.5(5)
C6A C1A C2A N7A 174(2)
C6A C1A C2A C3A 11(5)
C7A C4A C5A C6A 176.7(14)
C11 C4 C5 C6 175.2(3)
C15 N1 N2 Co1 -169.88(14)
C15 N1 N2 C17 0.9(2)
C15 N1 B1 N3 -121.0(2)
C15 N1 B1 N5 119.6(2)
C15 C16 C17 N2 0.1(3)
C15 C16 C17 C30 -178.6(2)
C15 C24 C25 C26 -180.0(3)
C15 C24 C29 C28 179.5(2)
C16 C15 C24 C25 -44.9(4)
C16 C15 C24 C29 133.9(3)
C16 C17 C30 C31 147.9(3)
C16 C17 C30 C35 -33.1(4)
C17 C30 C31 C32 -179.9(3)
C17 C30 C35 C34 178.8(3)
C18 N3 N4 Co1 171.39(15)
C18 N3 N4 C20 -1.2(3)
C18 N3 B1 N1 128.4(2)
C18 N3 B1 N5 -112.1(3)
C18 C19 C20 N4 -1.3(3)
C18 C19 C20 C42 174.6(2)
C18 C36 C37 C38 -178.4(2)
C18 C36 C41 C40 177.7(3)
C19 C18 C36 C37 127.1(3)
C19 C18 C36 C41 -50.5(4)
C19 C20 C42 C43 -130.8(3)
C19 C20 C42 C47 43.5(4)
C20 C42 C43 C44 176.4(3)
C20 C42 C47 C46 -176.9(2)
C21 N5 N6 Co1 175.82(16)
C21 N5 N6 C23 -0.5(3)
C21 N5 B1 N1 -116.9(3)
C21 N5 B1 N3 124.0(2)
C21 C22 C23 N6 -1.0(3)
C21 C22 C23 C54 175.8(3)
C21 C22 C23 C54A -171.4(13)
C21 C48 C49 C50 -178.3(2)
C21 C48 C53 C52 178.2(2)
C22 C21 C48 C49 128.4(3)
C22 C21 C48 C53 -48.9(4)
C22 C23 C54 C55 32.1(5)
C22 C23 C54 C59 -146.2(3)
C22 C23 C54A C55A 145.9(17)
C22 C23 C54A C59A -37(2)
C23 C54 C55 C56 -179.1(4)
C23 C54 C59 C58 -179.7(4)
C23 C54A C55A C56A 175.4(19)
C23 C54A C59A C58A -176(2)
C24 C15 C16 C17 -177.9(2)
C24 C25 C26 C27 -0.1(5)
C25 C24 C29 C28 -1.7(4)
C25 C26 C27 C28 -0.5(5)
C26 C27 C28 C29 0.0(5)
C27 C28 C29 C24 1.1(4)
C29 C24 C25 C26 1.2(4)
C30 C35 C34 C33 1.6(5)
C31 C30 C35 C34 -2.2(5)
C33 C32 C31 C30 0.5(6)
C34 C33 C32 C31 -1.2(6)
C35 C30 C31 C32 1.2(5)
C35 C34 C33 C32 0.1(5)
C36 C18 C19 C20 -178.3(2)
C36 C41 C40 C39 1.0(5)
C37 C36 C41 C40 0.0(4)
C39 C38 C37 C36 0.6(5)
C40 C39 C38 C37 0.3(5)
C41 C36 C37 C38 -0.7(4)
C41 C40 C39 C38 -1.1(5)
C42 C47 C46 C45 0.5(5)
C43 C42 C47 C46 -2.4(4)
C45 C44 C43 C42 0.3(6)
C46 C45 C44 C43 -2.2(6)
C47 C42 C43 C44 2.0(5)
C47 C46 C45 C44 1.8(5)
C48 C21 C22 C23 -179.2(2)
C48 C53 C52 C51 -0.5(4)
C49 C48 C53 C52 0.8(4)
C51 C50 C49 C48 0.9(4)
C52 C51 C50 C49 -0.6(4)
C53 C48 C49 C50 -1.0(4)
C53 C52 C51 C50 0.4(4)
C54 C23 C54A C55A -140(8)
C54 C23 C54A C59A 36(4)
C54 C55 C56 C57 -1.0(7)
C54A C23 C54 C55 -82(6)
C54A C23 C54 C59 100(6)
C54A C59A C58A C57A 1(2)
C55 C54 C59 C58 2.0(6)
C55 C56 C57 C58 1.6(8)
C55A C54A C59A C58A 1(2)
C56 C57 C58 C59 -0.4(7)
C57 C58 C59 C54 -1.4(6)
C57A C56A C55A C54A -1(3)
C58A C57A C56A C55A 3(4)
C59 C54 C55 C56 -0.8(6)
C59A C54A C55A C56A -1(3)
C59A C58A C57A C56A -3(4)
B1 N1 N2 Co1 16.2(2)
B1 N1 N2 C17 -173.06(19)
B1 N1 C15 C16 172.2(2)
B1 N1 C15 C24 -9.3(4)
B1 N3 N4 Co1 -3.6(2)
B1 N3 N4 C20 -176.2(2)
B1 N3 C18 C19 174.8(2)
B1 N3 C18 C36 -6.3(4)
B1 N5 N6 Co1 0.3(3)
B1 N5 N6 C23 -176.1(2)
B1 N5 C21 C22 174.8(2)
B1 N5 C21 C48 -5.3(4)
Cl3 C2S Cl4 Cl4A -146(3)
Cl3 C2S Cl4 N1S 175(3)
Cl4 Cl4A N1S C2S 71.7(9)
Cl4 Cl4A C2S Cl3 159(2)
Cl4 Cl4A C2S N1S -58.2(12)
Cl4 Cl4A C2S C3S 113(6)
Cl4 N1S C2S Cl3 -175(3)
Cl4 N1S C2S Cl4A 97.8(15)
Cl4 N1S C2S C3S -77(4)
Cl4 C2S C3S Cl3 164.5(15)
Cl4A N1S Cl4 C2S 88.3(10)
Cl4A N1S C2S Cl3 87(3)
Cl4A N1S C2S Cl4 -97.8(15)
Cl4A N1S C2S C3S -175(4)
Cl4A C2S Cl4 N1S -38.6(8)
Cl4A C2S C3S Cl3 59(6)
N1S Cl4A Cl4 C2S -73.8(13)
N1S Cl4A C2S Cl3 -143(2)
N1S Cl4A C2S Cl4 58.2(12)
N1S Cl4A C2S C3S 171(6)
N1S C2S Cl4 Cl4A 38.6(8)
N1S C2S C3S Cl3 -134(4)
C2S Cl4A Cl4 N1S 73.8(13)
C2S Cl4A N1S Cl4 -71.7(9)
C2S N1S Cl4 Cl4A -88.3(10)
C3S Cl3 C2S Cl4 -32(3)
C3S Cl3 C2S Cl4A -164(2)
C3S Cl3 C2S N1S 139(3)
C3S C2S Cl4 Cl4A -166.8(16)
C3S C2S Cl4 N1S 154.5(18)

loop_
_exptl_oxdiff_crystal_face_indexfrac_h
_exptl_oxdiff_crystal_face_indexfrac_k
_exptl_oxdiff_crystal_face_indexfrac_l
_exptl_oxdiff_crystal_face_x
_exptl_oxdiff_crystal_face_y
_exptl_oxdiff_crystal_face_z
9.9963 0.0015 -1.0051 -0.1168 -0.9044 -0.4854
3.0005 -6.0015 -0.9883 0.0718 0.1545 -0.9647
-1.9995 6.0031 11.9889 -0.5327 -0.1826 0.9058
-0.0030 -0.0032 -24.0024 0.9713 -0.1347 0.0226
0.9969 6.0008 -9.0147 0.2700 -0.5701 0.7796
7.9954 -0.0006 -14.0054 0.4407 -0.7976 -0.3759
-7.9954 0.0006 14.0054 -0.4407 0.7976 0.3759
-8.9958 -0.0004 8.0053 -0.1822 0.8538 0.4302
-9.9963 -0.0015 1.0051 0.1168 0.9044 0.4854
